data_7107677
loop_
_publ_author_name
'Bin Xiao'
'Yi-Ming Li'
'Zhao-Jing Liu'
'Han-Yi Yang'
'Yao Fu'

_publ_section_title
;
 Palladium-catalyzed monoselective C-H borylation of acetanilides under
 acidic conditions
;
_journal_name_full Chem.Commun.
_journal_page_first 4854
_journal_paper_doi 10.1039/c2cc31737k
_journal_volume 48
_journal_year 2012
_chemical_formula_sum 'C19 H30 B N O6'
_chemical_formula_weight 379.25
_chemical_name_systematic
;
?
;
_space_group_IT_number 14
_symmetry_cell_setting monoclinic
_symmetry_space_group_name_Hall '-P 2ybc'
_symmetry_space_group_name_H-M 'P 1 21/c 1'
_atom_sites_solution_hydrogens geom
_atom_sites_solution_primary direct
_atom_sites_solution_secondary difmap
_audit_creation_method SHELXL-97
_cell_angle_alpha 90.00
_cell_angle_beta 101.036(3)
_cell_angle_gamma 90.00
_cell_formula_units_Z 4
_cell_length_a 13.6012(6)
_cell_length_b 7.1439(3)
_cell_length_c 22.0501(7)
_cell_measurement_reflns_used 4477
_cell_measurement_temperature 291(2)
_cell_measurement_theta_max 62.6671
_cell_measurement_theta_min 3.5414
_cell_volume 2102.89(15)
_computing_cell_refinement 'CrysAlisPro (Oxford Diffraction Ltd.)'
_computing_data_collection 'CrysAlisPro (Oxford Diffraction Ltd.)'
_computing_data_reduction 'CrysAlisPro (Oxford Diffraction Ltd.)'
_computing_molecular_graphics 'Ortep-3 (L. J. Farrugia, 2001)'
_computing_publication_material SHELXL-97
_computing_structure_refinement 'SHELXL-97 (Sheldrick, 1997)'
_computing_structure_solution 'SHELXS-97 (Sheldrick, 1997)'
_diffrn_ambient_temperature 291(2)
_diffrn_detector_area_resol_mean 15.9149
_diffrn_measured_fraction_theta_full 0.995
_diffrn_measured_fraction_theta_max 0.995
_diffrn_measurement_device_type 'Gemini S Ultra, Oxford Diffraction'
_diffrn_measurement_method '\w scans'
_diffrn_radiation_monochromator mirror
_diffrn_radiation_source 'Enhance Ultra (Cu) X-ray Source'
_diffrn_radiation_type CuK\a
_diffrn_radiation_wavelength 1.54184
_diffrn_reflns_av_R_equivalents 0.0270
_diffrn_reflns_av_sigmaI/netI 0.0260
_diffrn_reflns_limit_h_max 15
_diffrn_reflns_limit_h_min -15
_diffrn_reflns_limit_k_max 7
_diffrn_reflns_limit_k_min -8
_diffrn_reflns_limit_l_max 25
_diffrn_reflns_limit_l_min -24
_diffrn_reflns_number 10894
_diffrn_reflns_theta_full 62.76
_diffrn_reflns_theta_max 62.76
_diffrn_reflns_theta_min 4.74
_exptl_absorpt_coefficient_mu 0.716
_exptl_absorpt_correction_T_max 0.8700
_exptl_absorpt_correction_T_min 0.7825
_exptl_absorpt_correction_type multi-scan
_exptl_absorpt_process_details
;
CrysAlisPro, Oxford Diffraction Ltd.,
Version 1.171.34.44 (release 25-10-2010 CrysAlis171 .NET)
(compiled Oct 25 2010,18:11:34)
Empirical absorption correction using spherical harmonics,
implemented in SCALE3 ABSPACK scaling algorithm.
;
_exptl_crystal_density_diffrn 1.198
_exptl_crystal_density_method 'not measured'
_exptl_crystal_F_000 816
_exptl_crystal_size_max 0.36
_exptl_crystal_size_mid 0.20
_exptl_crystal_size_min 0.20
_refine_diff_density_max 0.236
_refine_diff_density_min -0.172
_refine_diff_density_rms 0.036
_refine_ls_extinction_method none
_refine_ls_goodness_of_fit_ref 1.059
_refine_ls_hydrogen_treatment mixed
_refine_ls_matrix_type full
_refine_ls_number_parameters 259
_refine_ls_number_reflns 3366
_refine_ls_number_restraints 2
_refine_ls_restrained_S_all 1.059
_refine_ls_R_factor_all 0.0607
_refine_ls_R_factor_gt 0.0524
_refine_ls_shift/su_max 0.000
_refine_ls_shift/su_mean 0.000
_refine_ls_structure_factor_coef Fsqd
_refine_ls_weighting_details 'calc w=1/[\s^2^(Fo^2^)+(0.0747P)^2^+0.6180P] where P=(Fo^2^+2Fc^2^)/3'
_refine_ls_weighting_scheme calc
_refine_ls_wR_factor_gt 0.1435
_refine_ls_wR_factor_ref 0.1521
_reflns_number_gt 2809
_reflns_number_total 3366
_reflns_threshold_expression >2sigma(I)
_cod_data_source_file c2cc31737k.txt
_cod_data_source_block 111108
_cod_original_cell_volume 2102.89(14)
_cod_original_sg_symbol_H-M 'P 21/c'
_cod_database_code 7107677

loop_
_symmetry_equiv_pos_as_xyz
'x, y, z'
'-x, y+1/2, -z+1/2'
'-x, -y, -z'
'x, -y-1/2, z-1/2'

loop_
_atom_site_label
_atom_site_type_symbol
_atom_site_fract_x
_atom_site_fract_y
_atom_site_fract_z
_atom_site_U_iso_or_equiv
_atom_site_adp_type
_atom_site_occupancy
_atom_site_symmetry_multiplicity
_atom_site_calc_flag
_atom_site_refinement_flags
O3 O 0.65010(11) 0.2596(2) 0.89238(6) 0.0579(4) Uani 1 1 d .
O1 O 0.50802(11) 0.0508(2) 0.85832(6) 0.0618(4) Uani 1 1 d .
O6 O 0.69340(12) -0.3985(2) 0.84380(7) 0.0609(4) Uani 1 1 d D
O2 O 0.67307(11) -0.05812(19) 0.90471(6) 0.0570(4) Uani 1 1 d .
O4 O 0.84638(11) -0.0003(3) 0.70614(7) 0.0692(5) Uani 1 1 d .
O5 O 0.84576(12) 0.2522(3) 0.64662(8) 0.0788(5) Uani 1 1 d .
N1 N 0.46377(12) 0.0847(2) 0.75473(7) 0.0508(4) Uani 1 1 d .
H1 H 0.4156 0.1039 0.7239 0.061 Uiso 1 1 calc R
C2 C 0.73771(15) 0.0508(3) 0.77750(9) 0.0533(5) Uani 1 1 d .
H2 H 0.7939 0.0464 0.8090 0.064 Uiso 1 1 calc R
C5 C 0.57403(15) 0.0634(3) 0.68168(9) 0.0557(5) Uani 1 1 d .
H5 H 0.5183 0.0685 0.6498 0.067 Uiso 1 1 calc R
C9 C 0.72660(16) 0.0300(3) 0.96015(9) 0.0586(5) Uani 1 1 d .
C10 C 0.67838(19) 0.2262(3) 0.95795(9) 0.0634(6) Uani 1 1 d .
C8 C 0.33459(16) 0.0562(4) 0.81515(11) 0.0658(6) Uani 1 1 d .
H8A H 0.2934 0.1015 0.7778 0.099 Uiso 1 1 calc R
H8C H 0.3242 0.1321 0.8493 0.099 Uiso 1 1 calc R
H8B H 0.3171 -0.0712 0.8220 0.099 Uiso 1 1 calc R
C1 C 0.74973(15) 0.0380(3) 0.71687(10) 0.0552(5) Uani 1 1 d .
C3 C 0.64322(14) 0.0703(3) 0.79245(9) 0.0471(5) Uani 1 1 d .
C7 C 0.44145(15) 0.0657(3) 0.80953(9) 0.0516(5) Uani 1 1 d .
C6 C 0.66844(16) 0.0438(3) 0.66860(10) 0.0596(5) Uani 1 1 d .
H6 H 0.6773 0.0346 0.6279 0.072 Uiso 1 1 calc R
C15 C 0.88631(16) 0.1120(4) 0.66792(10) 0.0614(6) Uani 1 1 d .
C12 C 0.7160(3) -0.0842(4) 1.01624(11) 0.0889(9) Uani 1 1 d .
H12A H 0.6467 -0.1139 1.0145 0.133 Uiso 1 1 calc R
H12C H 0.7408 -0.0134 1.0530 0.133 Uiso 1 1 calc R
H12B H 0.7539 -0.1978 1.0169 0.133 Uiso 1 1 calc R
C4 C 0.56259(14) 0.0756(3) 0.74298(9) 0.0474(5) Uani 1 1 d .
C16 C 0.98449(17) 0.0360(4) 0.65565(11) 0.0736(7) Uani 1 1 d .
C14 C 0.5835(2) 0.2297(5) 0.98581(13) 0.0944(9) Uani 1 1 d .
H14B H 0.5489 0.3461 0.9757 0.142 Uiso 1 1 calc R
H14C H 0.6015 0.2176 1.0299 0.142 Uiso 1 1 calc R
H14A H 0.5406 0.1278 0.9693 0.142 Uiso 1 1 calc R
B1 B 0.62537(17) 0.0829(3) 0.86251(10) 0.0494(5) Uani 1 1 d .
C11 C 0.8358(2) 0.0382(6) 0.95459(15) 0.1075(12) Uani 1 1 d .
H11B H 0.8572 -0.0833 0.9438 0.161 Uiso 1 1 calc R
H11C H 0.8756 0.0765 0.9934 0.161 Uiso 1 1 calc R
H11A H 0.8439 0.1267 0.9231 0.161 Uiso 1 1 calc R
C13 C 0.7473(3) 0.3823(4) 0.98656(13) 0.1087(12) Uani 1 1 d .
H13A H 0.8030 0.3914 0.9658 0.163 Uiso 1 1 calc R
H13C H 0.7714 0.3558 1.0295 0.163 Uiso 1 1 calc R
H13B H 0.7112 0.4985 0.9825 0.163 Uiso 1 1 calc R
C18 C 1.0573(2) -0.0004(7) 0.71523(16) 0.1190(13) Uani 1 1 d .
H18A H 1.0278 -0.0855 0.7403 0.178 Uiso 1 1 calc R
H18C H 1.0728 0.1154 0.7371 0.178 Uiso 1 1 calc R
H18B H 1.1176 -0.0541 0.7062 0.178 Uiso 1 1 calc R
C17 C 0.9612(3) -0.1475(7) 0.6204(2) 0.156(2) Uani 1 1 d .
H17B H 0.9227 -0.2269 0.6421 0.235 Uiso 1 1 calc R
H17C H 1.0227 -0.2090 0.6171 0.235 Uiso 1 1 calc R
H17A H 0.9235 -0.1218 0.5798 0.235 Uiso 1 1 calc R
C19 C 1.0278(3) 0.1752(8) 0.6173(2) 0.156(2) Uani 1 1 d .
H19B H 1.0911 0.1302 0.6101 0.234 Uiso 1 1 calc R
H19C H 1.0374 0.2927 0.6388 0.234 Uiso 1 1 calc R
H19A H 0.9828 0.1920 0.5785 0.234 Uiso 1 1 calc R
H6B H 0.686(4) -0.503(4) 0.861(3) 0.234 Uiso 1 1 d D
H6A H 0.690(2) -0.307(3) 0.8675(11) 0.085(9) Uiso 1 1 d D

loop_
_atom_site_aniso_label
_atom_site_aniso_U_11
_atom_site_aniso_U_22
_atom_site_aniso_U_33
_atom_site_aniso_U_23
_atom_site_aniso_U_13
_atom_site_aniso_U_12
O3 0.0778(10) 0.0505(8) 0.0428(7) -0.0008(6) 0.0051(6) -0.0073(7)
O1 0.0518(8) 0.0873(11) 0.0452(8) 0.0030(7) 0.0062(6) -0.0096(7)
O6 0.0644(9) 0.0621(9) 0.0524(9) 0.0010(7) 0.0021(7) -0.0035(8)
O2 0.0703(9) 0.0535(8) 0.0427(7) 0.0002(6) -0.0004(6) -0.0018(7)
O4 0.0578(9) 0.0895(11) 0.0631(9) 0.0166(8) 0.0189(7) 0.0154(8)
O5 0.0645(10) 0.0847(12) 0.0896(12) 0.0215(10) 0.0208(9) 0.0078(9)
N1 0.0458(9) 0.0590(10) 0.0452(9) 0.0012(7) 0.0025(7) -0.0035(7)
C2 0.0488(11) 0.0620(12) 0.0463(11) 0.0030(9) 0.0022(8) 0.0000(9)
C5 0.0515(11) 0.0690(13) 0.0435(11) 0.0019(9) 0.0012(8) -0.0032(10)
C9 0.0620(13) 0.0682(13) 0.0422(10) -0.0042(10) 0.0015(9) 0.0000(11)
C10 0.0838(15) 0.0609(13) 0.0432(11) -0.0038(9) 0.0065(10) -0.0085(11)
C8 0.0531(12) 0.0786(15) 0.0666(14) 0.0017(12) 0.0136(10) -0.0051(11)
C1 0.0508(11) 0.0618(12) 0.0537(12) 0.0058(10) 0.0120(9) 0.0039(9)
C3 0.0496(11) 0.0460(10) 0.0439(10) 0.0010(8) 0.0043(8) -0.0051(8)
C7 0.0516(11) 0.0515(11) 0.0508(11) -0.0015(9) 0.0070(9) -0.0063(9)
C6 0.0617(13) 0.0733(14) 0.0443(11) 0.0012(10) 0.0112(9) -0.0013(11)
C15 0.0525(12) 0.0807(15) 0.0490(12) 0.0025(11) 0.0051(9) 0.0015(12)
C12 0.132(3) 0.0773(17) 0.0515(14) 0.0068(12) 0.0020(14) 0.0063(16)
C4 0.0476(10) 0.0470(10) 0.0463(10) -0.0005(8) 0.0060(8) -0.0046(8)
C16 0.0523(12) 0.106(2) 0.0637(14) 0.0059(13) 0.0137(10) 0.0111(13)
C14 0.108(2) 0.115(2) 0.0649(16) -0.0012(16) 0.0284(15) 0.0286(19)
B1 0.0508(12) 0.0514(12) 0.0443(12) 0.0014(9) 0.0047(9) -0.0042(10)
C11 0.0648(16) 0.164(3) 0.088(2) -0.035(2) 0.0013(14) 0.0008(19)
C13 0.171(3) 0.0827(19) 0.0605(16) -0.0115(14) -0.0085(18) -0.039(2)
C18 0.0647(18) 0.187(4) 0.099(2) 0.019(2) 0.0008(16) 0.034(2)
C17 0.108(3) 0.186(5) 0.180(4) -0.090(4) 0.037(3) 0.026(3)
C19 0.086(2) 0.217(5) 0.183(4) 0.099(4) 0.071(3) 0.037(3)

loop_
_atom_type_symbol
_atom_type_description
_atom_type_scat_dispersion_real
_atom_type_scat_dispersion_imag
_atom_type_scat_source
C C 0.0181 0.0091 'International Tables Vol C Tables 4.2.6.8 and 6.1.1.4'
H H 0.0000 0.0000 'International Tables Vol C Tables 4.2.6.8 and 6.1.1.4'
N N 0.0311 0.0180 'International Tables Vol C Tables 4.2.6.8 and 6.1.1.4'
O O 0.0492 0.0322 'International Tables Vol C Tables 4.2.6.8 and 6.1.1.4'
B B 0.0090 0.0039 'International Tables Vol C Tables 4.2.6.8 and 6.1.1.4'

loop_
_geom_angle_atom_site_label_1
_geom_angle_atom_site_label_2
_geom_angle_atom_site_label_3
_geom_angle
B1 O3 C10 108.01(16)
C7 O1 B1 125.36(16)
H6B O6 H6A 112(4)
B1 O2 C9 109.52(16)
C15 O4 C1 119.33(17)
C7 N1 C4 124.03(16)
C7 N1 H1 118.0
C4 N1 H1 118.0
C1 C2 C3 121.41(18)
C1 C2 H2 119.3
C3 C2 H2 119.3
C6 C5 C4 119.48(18)
C6 C5 H5 120.3
C4 C5 H5 120.3
O2 C9 C12 110.3(2)
O2 C9 C11 106.98(18)
C12 C9 C11 109.6(2)
O2 C9 C10 103.14(16)
C12 C9 C10 114.2(2)
C11 C9 C10 112.3(2)
O3 C10 C13 108.7(2)
O3 C10 C14 108.4(2)
C13 C10 C14 108.8(2)
O3 C10 C9 102.20(16)
C13 C10 C9 115.4(2)
C14 C10 C9 112.8(2)
C7 C8 H8A 109.5
C7 C8 H8C 109.5
H8A C8 H8C 109.5
C7 C8 H8B 109.5
H8A C8 H8B 109.5
H8C C8 H8B 109.5
C6 C1 C2 121.25(19)
C6 C1 O4 120.83(18)
C2 C1 O4 117.61(18)
C4 C3 C2 116.21(17)
C4 C3 B1 120.60(17)
C2 C3 B1 123.18(17)
O1 C7 N1 122.48(18)
O1 C7 C8 118.41(18)
N1 C7 C8 119.09(18)
C5 C6 C1 118.88(19)
C5 C6 H6 120.6
C1 C6 H6 120.6
O5 C15 O4 122.2(2)
O5 C15 C16 125.9(2)
O4 C15 C16 111.9(2)
C9 C12 H12A 109.5
C9 C12 H12C 109.5
H12A C12 H12C 109.5
C9 C12 H12B 109.5
H12A C12 H12B 109.5
H12C C12 H12B 109.5
C3 C4 C5 122.77(18)
C3 C4 N1 119.37(17)
C5 C4 N1 117.78(17)
C19 C16 C18 110.0(3)
C19 C16 C15 108.6(3)
C18 C16 C15 111.1(2)
C19 C16 C17 110.4(3)
C18 C16 C17 109.5(3)
C15 C16 C17 107.1(2)
C10 C14 H14B 109.5
C10 C14 H14C 109.5
H14B C14 H14C 109.5
C10 C14 H14A 109.5
H14B C14 H14A 109.5
H14C C14 H14A 109.5
O3 B1 O2 106.40(16)
O3 B1 O1 107.29(17)
O2 B1 O1 104.97(16)
O3 B1 C3 115.14(17)
O2 B1 C3 116.64(18)
O1 B1 C3 105.59(15)
C9 C11 H11B 109.5
C9 C11 H11C 109.5
H11B C11 H11C 109.5
C9 C11 H11A 109.5
H11B C11 H11A 109.5
H11C C11 H11A 109.5
C10 C13 H13A 109.5
C10 C13 H13C 109.5
H13A C13 H13C 109.5
C10 C13 H13B 109.5
H13A C13 H13B 109.5
H13C C13 H13B 109.5
C16 C18 H18A 109.5
C16 C18 H18C 109.5
H18A C18 H18C 109.5
C16 C18 H18B 109.5
H18A C18 H18B 109.5
H18C C18 H18B 109.5
C16 C17 H17B 109.5
C16 C17 H17C 109.5
H17B C17 H17C 109.5
C16 C17 H17A 109.5
H17B C17 H17A 109.5
H17C C17 H17A 109.5
C16 C19 H19B 109.5
C16 C19 H19C 109.5
H19B C19 H19C 109.5
C16 C19 H19A 109.5
H19B C19 H19A 109.5
H19C C19 H19A 109.5

loop_
_geom_bond_atom_site_label_1
_geom_bond_atom_site_label_2
_geom_bond_distance
O3 B1 1.433(3)
O3 C10 1.443(2)
O1 C7 1.271(2)
O1 B1 1.598(3)
O6 H6B 0.849(10)
O6 H6A 0.845(10)
O2 B1 1.439(3)
O2 C9 1.442(2)
O4 C15 1.351(3)
O4 C1 1.406(3)
O5 C15 1.195(3)
N1 C7 1.308(3)
N1 C4 1.418(2)
N1 H1 0.8600
C2 C1 1.381(3)
C2 C3 1.393(3)
C2 H2 0.9300
C5 C6 1.376(3)
C5 C4 1.393(3)
C5 H5 0.9300
C9 C12 1.511(3)
C9 C11 1.515(4)
C9 C10 1.544(3)
C10 C13 1.514(4)
C10 C14 1.532(4)
C8 C7 1.484(3)
C8 H8A 0.9600
C8 H8C 0.9600
C8 H8B 0.9600
C1 C6 1.381(3)
C3 C4 1.391(3)
C3 B1 1.612(3)
C6 H6 0.9300
C15 C16 1.513(3)
C12 H12A 0.9600
C12 H12C 0.9600
C12 H12B 0.9600
C16 C19 1.498(5)
C16 C18 1.509(4)
C16 C17 1.526(5)
C14 H14B 0.9600
C14 H14C 0.9600
C14 H14A 0.9600
C11 H11B 0.9600
C11 H11C 0.9600
C11 H11A 0.9600
C13 H13A 0.9600
C13 H13C 0.9600
C13 H13B 0.9600
C18 H18A 0.9600
C18 H18C 0.9600
C18 H18B 0.9600
C17 H17B 0.9600
C17 H17C 0.9600
C17 H17A 0.9600
C19 H19B 0.9600
C19 H19C 0.9600
C19 H19A 0.9600

loop_
_geom_hbond_atom_site_label_D
_geom_hbond_atom_site_label_H
_geom_hbond_atom_site_label_A
_geom_hbond_distance_DH
_geom_hbond_distance_HA
_geom_hbond_distance_DA
_geom_hbond_angle_DHA
_geom_hbond_site_symmetry_A
N1 H1 O6 0.86 1.89 2.743(2) 170.2 2_656
O6 H6B O3 0.849(10) 1.932(13) 2.775(2) 172(6) 1_545
O6 H6A O2 0.845(10) 1.989(12) 2.817(2) 166(3) .

loop_
_geom_torsion_atom_site_label_1
_geom_torsion_atom_site_label_2
_geom_torsion_atom_site_label_3
_geom_torsion_atom_site_label_4
_geom_torsion
B1 O2 C9 C12 141.3(2)
B1 O2 C9 C11 -99.6(2)
B1 O2 C9 C10 19.0(2)
B1 O3 C10 C13 154.4(2)
B1 O3 C10 C14 -87.4(2)
B1 O3 C10 C9 31.9(2)
O2 C9 C10 O3 -30.6(2)
C12 C9 C10 O3 -150.2(2)
C11 C9 C10 O3 84.3(2)
O2 C9 C10 C13 -148.4(2)
C12 C9 C10 C13 92.0(3)
C11 C9 C10 C13 -33.5(3)
O2 C9 C10 C14 85.6(2)
C12 C9 C10 C14 -34.0(3)
C11 C9 C10 C14 -159.5(2)
C3 C2 C1 C6 0.0(3)
C3 C2 C1 O4 -173.71(19)
C15 O4 C1 C6 58.5(3)
C15 O4 C1 C2 -127.8(2)
C1 C2 C3 C4 0.1(3)
C1 C2 C3 B1 179.14(19)
B1 O1 C7 N1 9.7(3)
B1 O1 C7 C8 -171.90(19)
C4 N1 C7 O1 5.4(3)
C4 N1 C7 C8 -173.07(18)
C4 C5 C6 C1 -0.4(3)
C2 C1 C6 C5 0.2(3)
O4 C1 C6 C5 173.7(2)
C1 O4 C15 O5 6.2(3)
C1 O4 C15 C16 -172.83(19)
C2 C3 C4 C5 -0.3(3)
B1 C3 C4 C5 -179.41(19)
C2 C3 C4 N1 176.53(17)
B1 C3 C4 N1 -2.5(3)
C6 C5 C4 C3 0.5(3)
C6 C5 C4 N1 -176.40(19)
C7 N1 C4 C3 -8.7(3)
C7 N1 C4 C5 168.32(19)
O5 C15 C16 C19 5.6(4)
O4 C15 C16 C19 -175.5(3)
O5 C15 C16 C18 126.7(3)
O4 C15 C16 C18 -54.3(3)
O5 C15 C16 C17 -113.7(3)
O4 C15 C16 C17 65.3(3)
C10 O3 B1 O2 -21.1(2)
C10 O3 B1 O1 90.88(19)
C10 O3 B1 C3 -151.93(18)
C9 O2 B1 O3 0.1(2)
C9 O2 B1 O1 -113.43(17)
C9 O2 B1 C3 130.13(18)
C7 O1 B1 O3 105.6(2)
C7 O1 B1 O2 -141.46(19)
C7 O1 B1 C3 -17.7(3)
C4 C3 B1 O3 -104.9(2)
C2 C3 B1 O3 76.1(3)
C4 C3 B1 O2 129.4(2)
C2 C3 B1 O2 -49.6(3)
C4 C3 B1 O1 13.3(2)
C2 C3 B1 O1 -165.75(18)
